data_2005701
loop_
_publ_author_name
'H\"okelek, T.'
'Kili\,c, A.'
'Bege\,c, S.'
'Kili\,c, Z.'
'Yildiz, M.'

_publ_section_title
2-(2,6-Di-<i>tert</i>-butyl-4-methylphenoxy)-2,4,4,6,6,8,8-heptachlorocyclo-2\l^5^,4\l^5^,6\l^5^,8\l^5^-tetraphosphazatetraene
_journal_issue 12
_journal_name_full 'Acta Crystallographica Section C'
_journal_page_first 3243
_journal_page_last 3246
_journal_paper_doi 10.1107/S0108270196009420
_journal_volume 52
_journal_year 1996
_chemical_formula_moiety 'C15 H23 Cl7 N4 O P4'
_chemical_formula_sum 'C15 H23 Cl7 N4 O P4'
_chemical_formula_weight 647.44
_space_group_IT_number 2
_symmetry_cell_setting triclinic
_symmetry_space_group_name_Hall '-P 1'
_symmetry_space_group_name_H-M 'P -1'
_atom_type_scat_source IntTabIV
_cell_angle_alpha 71.81(1)
_cell_angle_beta 73.87(1)
_cell_angle_gamma 73.61(1)
_cell_formula_units_Z 2
_cell_length_a 10.029(1)
_cell_length_b 11.051(1)
_cell_length_c 13.794(1)
_cell_measurement_reflns_used 25
_cell_measurement_temperature 298
_cell_measurement_theta_max 18
_cell_measurement_theta_min 10
_cell_volume 1362.9(2)
_computing_cell_refinement MolEN
_computing_data_collection 'MolEN (Fair, 1990)'
_computing_data_reduction MolEN
_computing_molecular_graphics 'ORTEPII (Johnson, 1976)'
_computing_publication_material MolEN
_computing_structure_refinement MolEN
_computing_structure_solution 'SHELXS86 (Sheldrick, 1990)'
_diffrn_measurement_device 'Enraf-Nonius CAD-4'
_diffrn_measurement_method \w/2\q
_diffrn_radiation_type MoK\a
_diffrn_radiation_wavelength 0.71073
_diffrn_reflns_av_R_equivalents 0.014
_diffrn_reflns_limit_h_max 12
_diffrn_reflns_limit_h_min 0
_diffrn_reflns_limit_k_max 13
_diffrn_reflns_limit_k_min -12
_diffrn_reflns_limit_l_max 17
_diffrn_reflns_limit_l_min -16
_diffrn_reflns_number 5665
_diffrn_reflns_theta_max 26.3
_diffrn_standards_decay_% 1
_diffrn_standards_interval_count 250
_diffrn_standards_interval_time 120
_diffrn_standards_number 3
_exptl_absorpt_coefficient_mu 0.98
_exptl_absorpt_correction_type none
_exptl_crystal_colour colourless
_exptl_crystal_density_diffrn 1.58
_exptl_crystal_density_method none
_exptl_crystal_description block-like
_exptl_crystal_size_max 0.64
_exptl_crystal_size_mid 0.40
_exptl_crystal_size_min 0.40
_refine_diff_density_max 0.41
_refine_diff_density_min -0.08
_refine_ls_extinction_method none
_refine_ls_goodness_of_fit_obs 1.45
_refine_ls_number_parameters 303
_refine_ls_number_reflns 3898
_refine_ls_R_factor_obs 0.033
_refine_ls_shift/esd_max 0.01
_refine_ls_structure_factor_coef F
_refine_ls_weighting_details 'w = 1/\s(F^2^), where \s(F^2^) = [\s(I)^2^ + (0.04F^2^)^2^]^1/2^'
_refine_ls_weighting_scheme calc
_refine_ls_wR_factor_obs 0.043
_reflns_number_observed 3898
_reflns_number_total 5428
_reflns_observed_criterion I>3\s(I)
_cod_data_source_file ab1378.cif
_cod_data_source_block I
_cod_depositor_comments
;
The following automatic conversions were performed:

'_refine_ls_weighting_scheme' value '
w = 1/\s(F^2^), where \s(F^2^) = [\s(I)^2^ + (0.04F^2^)^2^]^1/2^' was
changed to 'calc'. New tag '_refine_ls_weighting_details' was
created. The value of the new tag was set to 'w = 1/\s(F^2^), where
\s(F^2^) = [\s(I)^2^ + (0.04F^2^)^2^]^1/2^'.

Automatic conversion script
Id: cif_fix_values 3143 2015-03-26 13:38:13Z robertas 
;
_cod_database_code 2005701

loop_
_symmetry_equiv_pos_as_xyz
x,y,z
-x,-y,-z

loop_
_atom_site_aniso_label
_atom_site_aniso_U_11
_atom_site_aniso_U_22
_atom_site_aniso_U_33
_atom_site_aniso_U_12
_atom_site_aniso_U_13
_atom_site_aniso_U_23
Cl1 0.0466(3) 0.0577(4) 0.0328(3) -0.0169(3) -0.0020(3) -0.0031(3)
Cl2 0.0608(5) 0.1163(6) 0.0520(3) -0.0134(4) -0.0027(3) -0.0477(3)
Cl3 0.1095(5) 0.0388(3) 0.1101(5) 0.0008(3) -0.0603(4) -0.0303(3)
Cl4 0.1244(5) 0.0738(4) 0.0726(5) -0.0675(3) -0.0295(4) -0.0045(3)
Cl5 0.0458(3) 0.0683(5) 0.0580(4) -0.0022(3) -0.0244(3) -0.0085(3)
Cl6 0.0690(4) 0.0752(4) 0.0447(3) -0.0255(3) 0.0039(3) -0.0296(3)
Cl7 0.0411(3) 0.0392(4) 0.0890(5) 0.0003(3) -0.0185(3) -0.0077(4)
P1 0.0273(3) 0.0325(3) 0.0289(3) -0.0054(2) -0.0068(2) -0.0090(2)
P2 0.0432(3) 0.0400(3) 0.0428(3) 0.0026(3) -0.0172(2) -0.0218(2)
P3 0.0370(3) 0.0391(3) 0.0422(3) -0.0112(2) -0.0142(2) -0.0100(2)
P4 0.0274(3) 0.0340(3) 0.0393(3) -0.0054(2) -0.0057(2) -0.0141(2)
O1 0.0284(7) 0.0368(8) 0.0285(7) -0.0062(6) -0.0065(6) -0.0106(6)
N1 0.0490(10) 0.0390(10) 0.0394(9) -0.0039(8) -0.0184(8) -0.0151(7)
N2 0.0470(10) 0.0660(10) 0.0510(10) 0.0060(10) -0.0206(9) -0.0290(9)
N3 0.0350(10) 0.0460(10) 0.0460(10) -0.0139(8) -0.0068(8) -0.0167(8)
N4 0.0281(9) 0.0380(10) 0.0530(10) -0.0042(8) -0.0104(8) -0.0170(8)
C1 0.0280(10) 0.0350(10) 0.0270(10) -0.0052(8) -0.0066(8) -0.0090(8)
C2 0.0330(10) 0.0340(10) 0.0310(10) -0.0061(9) -0.0104(8) -0.0075(8)
C3 0.054(2) 0.0400(10) 0.0340(10) -0.0150(10) -0.0010(10) -0.0030(10)
C4 0.062(2) 0.0480(10) 0.0340(10) -0.0070(10) 0.0010(10) -0.0140(10)
C5 0.062(2) 0.0370(10) 0.0420(10) -0.0060(10) -0.0080(10) -0.0184(9)
C6 0.0390(10) 0.0350(10) 0.0320(10) -0.0073(9) -0.0117(9) -0.0089(8)
C7 0.0450(10) 0.0330(10) 0.0400(10) -0.0110(10) -0.0110(10) -0.0059(9)
C8 0.053(2) 0.0360(10) 0.056(2) 0.0010(10) -0.0090(10) -0.0140(10)
C9 0.061(2) 0.0610(10) 0.061(2) -0.0270(10) -0.0100(10) -0.0200(10)
C10 0.097(2) 0.0370(10) 0.048(2) -0.010(10) -0.0230(10) 0.0000(10)
C11 0.0490(10) 0.0330(10) 0.0440(10) -0.0135(9) -0.0150(10) -0.0089(9)
C12 0.0440(10) 0.0520(10) 0.066(2) -0.0220(10) -0.0120(10) -0.0060(10)
C13 0.052(2) 0.0380(10) 0.060(2) -0.0090(10) -0.0120(10) -0.0030(10)
C14 0.114(2) 0.0750(10) 0.068(2) -0.0550(10) -0.0170(10) -0.0270(10)
C15 0.134(4) 0.072(2) 0.049(2) -0.018(2) 0.023(2) -0.024(2)

loop_
_atom_site_label
_atom_site_fract_x
_atom_site_fract_y
_atom_site_fract_z
_atom_site_B_iso_or_equiv
Cl1 0.58375(8) 0.14609(7) 0.46530(5) 3.78(2)
Cl2 0.6461(1) 0.3756(1) 0.58563(6) 5.77(2)
Cl3 0.7487(1) 0.59697(7) 0.40062(7) 6.24(2)
Cl4 1.1682(1) 0.44481(8) 0.33030(7) 6.45(2)
Cl5 1.18970(8) 0.17085(8) 0.48399(6) 4.62(2)
Cl6 1.07089(9) 0.15088(8) 0.12765(6) 4.79(2)
Cl7 1.10915(8) -0.03670(7) 0.34389(7) 4.69(2)
P1 0.70661(6) 0.24300(6) 0.34131(5) 2.31(1)
P2 0.77059(8) 0.40480(7) 0.44408(5) 3.16(2)
P3 1.06830(7) 0.29832(7) 0.38954(5) 2.97(1)
P4 1.01065(7) 0.14277(6) 0.27937(5) 2.60(1)
O1 0.6152(2) 0.2798(2) 0.2560(1) 2.43(4)
N1 0.7092(2) 0.3706(2) 0.3664(2) 3.20(5)
N2 0.9234(3) 0.3380(2) 0.4627(2) 4.15(6)
N3 1.0752(2) 0.2472(2) 0.2945(2) 3.17(5)
N4 0.8494(2) 0.1455(2) 0.3146(2) 3.02(5)
C1 0.6736(2) 0.2731(2) 0.1500(2) 2.35(5)
C2 0.7160(3) 0.3832(2) 0.0769(2) 2.56(5)
C3 0.7944(3) 0.3630(3) -0.0195(2) 3.55(7)
C4 0.8207(3) 0.2467(3) -0.0447(2) 4.00(8)
C5 0.7576(3) 0.1485(3) 0.0256(2) 3.67(7)
C6 0.6786(3) 0.1579(2) 0.1245(2) 2.72(6)
C7 0.6819(3) 0.5227(2) 0.0913(2) 3.07(6)
C8 0.5457(3) 0.5530(3) 0.1718(2) 3.98(7)
C9 0.8093(3) 0.5465(3) 0.1187(2) 4.53(8)
C10 0.6568(4) 0.6221(3) -0.0117(2) 4.91(9)
C11 0.6001(3) 0.0492(2) 0.1932(2) 3.18(6)
C12 0.4517(3) 0.1052(3) 0.2496(3) 4.20(8)
C13 0.6835(3) -0.0500(3) 0.2723(2) 4.12(8)
C14 0.5754(4) -0.0267(3) 0.1249(3) 6.03(9)
C15 0.9123(5) 0.2268(4) -0.1493(3) 7.4(1)
H3 0.830 0.437 -0.071 3.9(7)
H5 0.769 0.070 0.005 4.7(7)
H81 0.533 0.640 0.176 5.7(8)
H82 0.466 0.545 0.152 7(1)
H83 0.554 0.495 0.238 6.0(8)
H91 0.786 0.632 0.127 8(1)
H92 0.828 0.485 0.182 5.4(8)
H93 0.891 0.537 0.064 6.5(9)
H101 0.636 0.707 -0.002 6.4(9)
H102 0.739 0.612 -0.065 5.1(8)
H103 0.579 0.610 -0.031 6.0(9)
H121 0.407 0.035 0.291 6.3(9)
H122 0.458 0.154 0.293 7(1)
H123 0.397 0.159 0.200 7(1)
H131 0.631 -0.115 0.313 3.6(6)
H132 0.772 -0.090 0.237 4.2(7)
H133 0.699 -0.007 0.316 6.7(9)
H141 0.527 -0.093 0.168 6.4(9)
H142 0.521 0.031 0.076 10(1)
H143 0.666 -0.064 0.089 6.3(9)
H151 0.947 0.303 -0.189 15(2)
H152 0.989 0.155 -0.136 11(1)
H153 0.857 0.208 -0.186 12(2)

loop_
_geom_angle_atom_site_label_1
_geom_angle_atom_site_label_2
_geom_angle_atom_site_label_3
_geom_angle
_geom_angle_publ_flag
Cl1 P1 O1 101.00(10) yes
Cl1 P1 N1 107.00(10) yes
Cl1 P1 N4 107.60(10) yes
O1 P1 N1 108.70(10) yes
O1 P1 N4 111.50(10) yes
N1 P1 N4 119.30(10) yes
Cl2 P2 Cl3 102.67(5) yes
Cl2 P2 N1 110.80(10) yes
Cl2 P2 N2 104.70(10) yes
Cl3 P2 N1 105.80(10) yes
Cl3 P2 N2 110.00(10) yes
N1 P2 N2 121.30(10) yes
Cl4 P3 Cl5 102.70(10) yes
Cl4 P3 N2 110.90(10) yes
Cl4 P3 N3 105.00(10) yes
Cl5 P3 N2 104.90(10) yes
Cl5 P3 N3 111.20(10) yes
N2 P3 N3 120.70(10) yes
Cl6 P4 Cl7 102.50(10) yes
Cl6 P4 N3 105.30(10) yes
Cl6 P4 N4 109.20(10) yes
Cl7 P4 N3 110.60(10) yes
Cl7 P4 N4 106.40(10) yes
N3 P4 N4 121.40(10) yes
P1 O1 C1 124.00(10) yes
P1 N1 P2 136.00(10) yes
P2 N2 P3 133.6(2) yes
P3 N3 P4 134.30(10) yes
P1 N4 P4 139.3(2) yes
O1 C1 C2 118.4(2) yes
O1 C1 C6 117.7(2) yes
C2 C1 C6 123.8(2) yes
C1 C2 C3 115.3(2) yes
C1 C2 C7 127.1(2) yes
C3 C2 C7 117.6(2) yes
C2 C3 C4 122.9(7) no
C3 C4 C5 118.4(3) no
C3 C4 C15 121.3(3) no
C5 C4 C15 120.3(3) no
C4 C5 C6 123.1(3) no
C1 C6 C5 114.8(2) yes
C1 C6 C11 125.8(2) yes
C5 C6 C11 119.3(3) yes
C2 C7 C8 113.7(2) no
C2 C7 C9 109.8(2) no
C2 C7 C10 109.4(2) no
C8 C7 C9 110.8(3) no
C8 C7 C10 105.3(2) no
C9 C7 C10 107.5(2) no
C6 C11 C12 111.5(2) no
C6 C11 C13 112.5(3) no
C6 C11 C14 110.3(2) no
C12 C11 C13 109.8(2) no
C12 C11 C14 105.3(3) no
C13 C11 C14 107.1(2) no
C2 C3 H3 117.3(3) no
C4 C3 H3 119.8(3) no
C4 C5 H5 118.2(3) no
C6 C5 H5 118.6(3) no
C7 C8 H81 108.1(3) no
C7 C8 H82 110.5(3) no
C7 C8 H83 109.8(2) no
H81 C8 H82 109.4(3) no
H81 C8 H83 109.8(4) no
H82 C8 H83 109.3(3) no
C7 C9 H91 108.1(3) no
C7 C9 H92 109.1(3) no
C7 C9 H93 109.8(3) no
H91 C9 H92 110.4(4) no
H91 C9 H93 109.7(3) no
H92 C9 H93 109.6(3) no
C7 C10 H101 108.8(3) no
C7 C10 H102 110.3(3) no
C7 C10 H103 109.8(3) no
H101 C10 H102 109.6(3) no
H101 C10 H103 109.0(3) no
H102 C10 H103 109.4(4) no
H151 C15 H153 109.7(4) no
C11 C12 H121 109.0(3) no
C11 C12 H122 110.5(3) no
C11 C12 H123 109.6(3) no
H121 C12 H122 109.7(3) no
H121 C12 H123 108.7(3) no
H122 C12 H123 109.4(3) no
C11 C13 H131 109.4(3) no
C11 C13 H132 109.5(3) no
C11 C13 H133 109.1(3) no
H131 C13 H132 109.3(3) no
H131 C13 H133 110.1(3) no
H132 C13 H133 109.5(4) no
C11 C14 H141 109.4(3) no
C11 C14 H142 110.0(3) no
C11 C14 H143 107.8(4) no
H141 C14 H142 109.6(4) no
H141 C14 H143 110.0(3) no
H142 C14 H143 110.0(3) no
C4 C15 H151 110.2(4) no
C4 C15 H152 108.1(3) no
C4 C15 H153 109.1(4) no
H151 C15 H152 110.1(5) no
H152 C15 H153 109.7(5) no

loop_
_geom_bond_atom_site_label_1
_geom_bond_atom_site_label_2
_geom_bond_distance
_geom_bond_publ_flag
Cl1 P1 2.0050(10) yes
Cl2 P2 1.9890(10) yes
Cl3 P2 1.9830(10) yes
Cl4 P3 1.9810(10) yes
Cl5 P3 1.9830(10) yes
Cl6 P4 1.9910(10) yes
Cl7 P4 1.9960(10) yes
P1 O1 1.574(2) yes
P1 N1 1.562(3) yes
P1 N4 1.559(2) yes
P2 N1 1.556(3) yes
P2 N2 1.556(3) yes
P3 N2 1.558(2) yes
P3 N3 1.559(3) yes
P4 N3 1.563(3) yes
P4 N4 1.549(2) yes
O1 C1 1.434(3) yes
C1 C2 1.401(3) no
C1 C6 1.408(4) no
C2 C3 1.395(4) no
C2 C7 1.546(4) no
C3 C4 1.370(5) no
C4 C5 1.382(4) no
C4 C15 1.524(5) no
C5 C6 1.392(4) no
C6 C11 1.540(4) no
C7 C8 1.530(4) no
C7 C9 1.538(5) no
C7 C10 1.535(4) no
C11 C12 1.530(4) no
C11 C13 1.528(4) no
C11 C14 1.547(5) no
C3 H3 0.981(3) no
C5 H5 0.965(3) no
C8 H81 0.949(3) no
C8 H82 0.951(4) no
C8 H83 0.944(3) no
C9 H91 0.941(3) no
C9 H92 0.951(3) no
C9 H93 0.955(3) no
C10 H101 0.945(3) no
C10 H102 0.945(3) no
C10 H103 0.949(4) no
C12 H121 0.949(3) no
C12 H122 0.947(4) no
C12 H123 0.950(3) no
C13 H131 0.951(3) no
C13 H132 0.946(3) no
C13 H133 0.938(4) no
C14 H141 0.950(3) no
C14 H142 0.946(3) no
C14 H143 0.951(3) no
C15 H151 0.953(4) no
C15 H152 0.946(4) no
C15 H153 0.944(6) no

loop_
_geom_torsion_atom_site_label_1
_geom_torsion_atom_site_label_2
_geom_torsion_atom_site_label_3
_geom_torsion_atom_site_label_4
_geom_torsion
_geom_torsion_publ_flag
Cl1 P1 O1 C1 -138.8(2) no
N4 P1 O1 C1 -24.8(2) yes
O1 P1 N1 P2 176.3(2) yes
Cl1 P1 N4 P4 -140.0(2) no
N1 P1 N4 P4 -18.0(3) no
Cl3 P2 N1 P1 170.4(2) no
Cl2 P2 N2 P3 166.1(2) no
N1 P2 N2 P3 40.0(3) no
Cl5 P3 N2 P2 -162.4(2) no
Cl4 P3 N3 P4 -174.4(2) no
N2 P3 N3 P4 -48.3(3) no
Cl7 P4 N3 P3 -72.6(2) no
Cl6 P4 N4 P1 -102.6(2) no
N3 P4 N4 P1 20.0(3) no
P1 O1 C1 C6 93.7(3) yes
O1 C1 C2 C7 -12.7(4) yes
C6 C1 C2 C7 164.2(3) no
O1 C1 C6 C11 13.5(4) yes
C2 C1 C6 C11 -163.4(3) no
C7 C2 C3 C4 -174.2(3) no
C1 C2 C7 C9 99.2(3) no
C3 C2 C7 C8 152.7(3) no
C3 C2 C7 C10 35.3(4) no
C2 C3 C4 C15 -177.4(3) no
C15 C4 C5 C6 176.7(3) no
C4 C5 C6 C11 174.0(3) no
C1 C6 C11 C13 -85.6(3) no
C5 C6 C11 C12 -138.4(3) no
C5 C6 C11 C14 -21.9(4) no
N1 P1 O1 C1 108.8(2) yes
Cl1 P1 N1 P2 67.9(2) no
N4 P1 N1 P2 -54.3(3) no
O1 P1 N4 P4 110.1(2) yes
Cl2 P2 N1 P1 -79.0(2) no
N2 P2 N1 P1 44.3(3) no
Cl3 P2 N2 P3 -84.2(2) no
Cl4 P3 N2 P2 87.4(2) no
N3 P3 N2 P2 -36.0(3) no
Cl5 P3 N3 P4 75.2(2) no
Cl6 P4 N3 P3 177.4(2) no
N4 P4 N3 P3 53.0(3) no
Cl7 P4 N4 P1 147.4(2) no
P1 O1 C1 C2 -89.3(3) yes
O1 C1 C2 C3 169.0(2) no
C6 C1 C2 C3 -14.2(4) no
O1 C1 C6 C5 -169.6(2) no
C2 C1 C6 C5 13.5(4) no
C1 C2 C3 C4 4.3(4) no
C1 C2 C7 C8 -25.7(4) no
C1 C2 C7 C10 -143.0(3) no
C3 C2 C7 C9 -82.5(3) no
C2 C3 C4 C5 5.1(5) no
C3 C4 C5 C6 -5.7(5) no
C4 C5 C6 C1 -3.1(5) no
C1 C6 C11 C12 38.3(4) no
C1 C6 C11 C14 154.9(3) no
C5 C6 C11 C13 97.7(3) no
